data_7025780
loop_
_publ_author_name
'Waddell, Paul G.'
'Slawin, Alexandra M. Z.'
'Woollins, J. Derek'

_publ_section_title
;
 Correlating Pt-P bond lengths and Pt-P coupling constants.
;
_journal_issue 37
_journal_name_full 'Dalton transactions (Cambridge, England : 2003)'
_journal_page_first 8620
_journal_page_last 8625
_journal_paper_doi 10.1039/c003256e
_journal_volume 39
_journal_year 2010
_chemical_formula_moiety 'C26 H26 Br2 O2 P2 Pt '
_chemical_formula_sum 'C26 H26 Br2 O2 P2 Pt'
_chemical_formula_weight 787.34
_space_group_IT_number 14
_symmetry_cell_setting monoclinic
_symmetry_Int_Tables_number 14
_symmetry_space_group_name_Hall '-P 2yn'
_symmetry_space_group_name_H-M 'P 1 21/n 1'
_audit_creation_date 2009-11-11
_audit_creation_method 'by CrystalStructure 3.8'
_cell_angle_alpha 90.0000
_cell_angle_beta 93.283(9)
_cell_angle_gamma 90.0000
_cell_formula_units_Z 4
_cell_length_a 12.675(3)
_cell_length_b 13.753(5)
_cell_length_c 14.938(10)
_cell_measurement_reflns_used 514
_cell_measurement_temperature 125.1
_cell_measurement_theta_max 25.3
_cell_measurement_theta_min 1.4
_cell_volume 2600(2)
_computing_cell_refinement CrystalClear
_computing_data_collection CrystalClear
_computing_data_reduction CrystalStructure
_computing_publication_material 'CrystalStructure 3.8'
_computing_structure_refinement SHELXL
_computing_structure_solution SIR97
_diffrn_ambient_temperature 125.1
_diffrn_detector_area_resol_mean 7.31
_diffrn_measured_fraction_theta_full 0.999
_diffrn_measured_fraction_theta_max 0.957
_diffrn_measurement_device_type 'Rigaku Mercury'
_diffrn_measurement_method \w
_diffrn_radiation_type 'Mo K\a'
_diffrn_radiation_wavelength 0.71070
_diffrn_reflns_av_R_equivalents 0.050
_diffrn_reflns_limit_h_max 15
_diffrn_reflns_limit_h_min -15
_diffrn_reflns_limit_k_max 16
_diffrn_reflns_limit_k_min -16
_diffrn_reflns_limit_l_max 17
_diffrn_reflns_limit_l_min -17
_diffrn_reflns_number 22176
_diffrn_reflns_theta_full 25.00
_diffrn_reflns_theta_max 25.35
_exptl_absorpt_coefficient_mu 8.604
_exptl_absorpt_correction_T_max 0.2776
_exptl_absorpt_correction_T_min 0.2071
_exptl_absorpt_correction_type multi-scan
_exptl_absorpt_process_details CrystalClear
_exptl_crystal_colour colorless
_exptl_crystal_density_diffrn 2.012
_exptl_crystal_density_method 'not measured'
_exptl_crystal_description prism
_exptl_crystal_F_000 1504.00
_exptl_crystal_size_max 0.20
_exptl_crystal_size_mid 0.20
_exptl_crystal_size_min 0.20
_refine_diff_density_max 1.16
_refine_diff_density_min -0.99
_refine_ls_extinction_method none
_refine_ls_goodness_of_fit_ref 1.078
_refine_ls_hydrogen_treatment refall
_refine_ls_number_parameters 301
_refine_ls_number_reflns 4568
_refine_ls_R_factor_gt 0.0265
_refine_ls_shift/su_max 0.0010
_refine_ls_structure_factor_coef Fsqd
_refine_ls_weighting_details 'w = 1/[\s^2^(Fo^2^)+(0.0274P)^2^+1.2399P] where P=(Fo^2^+2Fc^2^)/3'
_refine_ls_weighting_scheme calc
_refine_ls_wR_factor_ref 0.0624
_reflns_number_gt 4107
_reflns_number_total 4568
_reflns_threshold_expression F^2^>2.0\s(F^2^)
_cod_data_source_file c003256e.txt
_cod_data_source_block '__paul61off'
_cod_original_cell_volume 2599.6(20)
_cod_original_formula_sum 'C26 H26 Br2 O2 P2 Pt '
_cod_database_code 7025780

loop_
_symmetry_equiv_pos_site_id
_symmetry_equiv_pos_as_xyz
1 +X,+Y,+Z
2 1/2-X,1/2+Y,1/2-Z
3 -X,-Y,-Z
4 1/2+X,1/2-Y,1/2+Z

loop_
_atom_site_label
_atom_site_type_symbol
_atom_site_fract_x
_atom_site_fract_y
_atom_site_fract_z
_atom_site_U_iso_or_equiv
_atom_site_adp_type
_atom_site_occupancy
_atom_site_symmetry_multiplicity
_atom_site_calc_flag
_atom_site_refinement_flags
Pt(1) Pt 0.080033(13) 0.157862(12) 0.349399(11) 0.01491(6) Uani 1.00 1 d .
Br(1) Br 0.11037(4) 0.02277(3) 0.24296(3) 0.02531(12) Uani 1.00 1 d .
Br(2) Br -0.11018(4) 0.11391(4) 0.34513(3) 0.02595(12) Uani 1.00 1 d .
P(1) P 0.25692(9) 0.16390(8) 0.35971(8) 0.0155(2) Uani 1.00 1 d .
P(2) P 0.04764(9) 0.29013(8) 0.43120(8) 0.0157(2) Uani 1.00 1 d .
O(1) O 0.3133(2) 0.1845(2) 0.2686(2) 0.0232(7) Uani 1.00 1 d .
O(2) O 0.1303(2) 0.3783(2) 0.42446(19) 0.0174(6) Uani 1.00 1 d .
C(1) C 0.2665(4) 0.2419(3) 0.1958(3) 0.0299(11) Uani 1.00 1 d .
C(2) C 0.3245(3) 0.2456(3) 0.4391(2) 0.0178(9) Uani 1.00 1 d .
C(3) C 0.3935(3) 0.3162(3) 0.4101(3) 0.0222(10) Uani 1.00 1 d .
C(4) C 0.4491(3) 0.3748(3) 0.4728(3) 0.0286(11) Uani 1.00 1 d .
C(5) C 0.4349(4) 0.3626(3) 0.5628(3) 0.0334(13) Uani 1.00 1 d .
C(6) C 0.3651(3) 0.2935(3) 0.5920(3) 0.0253(11) Uani 1.00 1 d .
C(7) C 0.3113(3) 0.2337(3) 0.5309(3) 0.0214(10) Uani 1.00 1 d .
C(8) C 0.3144(3) 0.0477(3) 0.3945(2) 0.0175(9) Uani 1.00 1 d .
C(9) C 0.4164(3) 0.0256(3) 0.3712(3) 0.0215(10) Uani 1.00 1 d .
C(10) C 0.4643(3) -0.0604(3) 0.4013(3) 0.0263(11) Uani 1.00 1 d .
C(11) C 0.4117(4) -0.1228(3) 0.4550(3) 0.0293(11) Uani 1.00 1 d .
C(12) C 0.3111(3) -0.1002(3) 0.4799(3) 0.0284(11) Uani 1.00 1 d .
C(13) C 0.2622(3) -0.0151(3) 0.4497(3) 0.0224(10) Uani 1.00 1 d .
C(14) C 0.1375(4) 0.4326(3) 0.3423(3) 0.0274(11) Uani 1.00 1 d .
C(15) C -0.0802(3) 0.3465(3) 0.4025(3) 0.0175(9) Uani 1.00 1 d .
C(16) C -0.1093(3) 0.3624(3) 0.3120(3) 0.0228(10) Uani 1.00 1 d .
C(17) C -0.2023(3) 0.4125(3) 0.2885(3) 0.0278(11) Uani 1.00 1 d .
C(18) C -0.2670(3) 0.4443(3) 0.3534(3) 0.0295(11) Uani 1.00 1 d .
C(19) C -0.2397(3) 0.4275(3) 0.4432(3) 0.0274(11) Uani 1.00 1 d .
C(20) C -0.1449(3) 0.3795(3) 0.4674(3) 0.0205(10) Uani 1.00 1 d .
C(21) C 0.0572(3) 0.2736(3) 0.5507(2) 0.0175(9) Uani 1.00 1 d .
C(22) C 0.0851(3) 0.3514(3) 0.6072(3) 0.0222(10) Uani 1.00 1 d .
C(23) C 0.1001(4) 0.3374(3) 0.6992(3) 0.0267(11) Uani 1.00 1 d .
C(24) C 0.0854(3) 0.2462(3) 0.7345(3) 0.0276(11) Uani 1.00 1 d .
C(25) C 0.0565(3) 0.1682(3) 0.6794(3) 0.0272(11) Uani 1.00 1 d .
C(26) C 0.0411(3) 0.1820(3) 0.5877(3) 0.0229(10) Uani 1.00 1 d .
H(1) H 0.1916 0.2249 0.1861 0.036 Uiso 1.00 1 c R
H(2) H 0.3031 0.2288 0.1411 0.036 Uiso 1.00 1 c R
H(3) H 0.4027 0.3244 0.3479 0.027 Uiso 1.00 1 c R
H(4) H 0.4965 0.4229 0.4534 0.034 Uiso 1.00 1 c R
H(5) H 0.4735 0.4021 0.6055 0.040 Uiso 1.00 1 c R
H(6) H 0.3542 0.2873 0.6542 0.030 Uiso 1.00 1 c R
H(7) H 0.2655 0.1847 0.5510 0.026 Uiso 1.00 1 c R
H(8) H 0.2729 0.3111 0.2109 0.036 Uiso 1.00 1 c R
H(9) H 0.4533 0.0691 0.3348 0.026 Uiso 1.00 1 c R
H(10) H 0.5336 -0.0760 0.3847 0.032 Uiso 1.00 1 c R
H(11) H 0.4444 -0.1817 0.4752 0.035 Uiso 1.00 1 c R
H(12) H 0.2754 -0.1431 0.5178 0.034 Uiso 1.00 1 c R
H(13) H 0.1930 0.0001 0.4667 0.027 Uiso 1.00 1 c R
H(14) H 0.0790 0.4791 0.3360 0.033 Uiso 1.00 1 c R
H(15) H 0.1337 0.3877 0.2912 0.033 Uiso 1.00 1 c R
H(16) H -0.0659 0.3392 0.2668 0.027 Uiso 1.00 1 c R
H(17) H -0.2213 0.4248 0.2271 0.033 Uiso 1.00 1 c R
H(18) H -0.3306 0.4778 0.3366 0.035 Uiso 1.00 1 c R
H(19) H -0.2850 0.4485 0.4880 0.033 Uiso 1.00 1 c R
H(20) H -0.1249 0.3696 0.5290 0.025 Uiso 1.00 1 c R
H(21) H 0.2048 0.4678 0.3438 0.033 Uiso 1.00 1 c R
H(22) H 0.0940 0.4144 0.5827 0.027 Uiso 1.00 1 c R
H(23) H 0.1202 0.3902 0.7374 0.032 Uiso 1.00 1 c R
H(24) H 0.0953 0.2365 0.7974 0.033 Uiso 1.00 1 c R
H(25) H 0.0472 0.1055 0.7045 0.033 Uiso 1.00 1 c R
H(26) H 0.0197 0.1291 0.5500 0.028 Uiso 1.00 1 c R

loop_
_atom_site_aniso_label
_atom_site_aniso_U_11
_atom_site_aniso_U_22
_atom_site_aniso_U_33
_atom_site_aniso_U_12
_atom_site_aniso_U_13
_atom_site_aniso_U_23
Pt(1) 0.01229(11) 0.01301(11) 0.01949(11) 0.00058(7) 0.00138(8) -0.00139(7)
Br(1) 0.0219(2) 0.0221(2) 0.0318(2) 0.0022(2) 0.0001(2) -0.0086(2)
Br(2) 0.0159(2) 0.0229(2) 0.0394(2) -0.0030(2) 0.0037(2) -0.0053(2)
P(1) 0.0115(5) 0.0166(6) 0.0184(5) 0.0012(4) 0.0014(4) -0.0006(4)
P(2) 0.0151(5) 0.0128(5) 0.0194(5) -0.0000(4) 0.0024(4) 0.0007(4)
O(1) 0.0194(17) 0.0285(19) 0.0225(17) 0.0016(14) 0.0064(14) 0.0039(14)
O(2) 0.0155(15) 0.0165(16) 0.0206(15) -0.0025(12) 0.0034(13) 0.0020(13)
C(1) 0.036(2) 0.030(2) 0.024(2) 0.003(2) 0.004(2) 0.005(2)
C(2) 0.014(2) 0.017(2) 0.023(2) 0.0039(18) -0.0044(19) -0.0026(19)
C(3) 0.020(2) 0.016(2) 0.031(2) 0.0029(19) -0.001(2) 0.001(2)
C(4) 0.019(2) 0.015(2) 0.052(3) -0.000(2) -0.005(2) -0.004(2)
C(5) 0.027(2) 0.024(2) 0.047(3) 0.011(2) -0.016(2) -0.015(2)
C(6) 0.024(2) 0.024(2) 0.027(2) 0.010(2) -0.008(2) -0.007(2)
C(7) 0.017(2) 0.018(2) 0.029(2) 0.0070(19) 0.000(2) -0.000(2)
C(8) 0.016(2) 0.018(2) 0.018(2) 0.0034(18) -0.0040(19) -0.0052(18)
C(9) 0.016(2) 0.026(2) 0.022(2) 0.000(2) -0.0016(19) -0.002(2)
C(10) 0.020(2) 0.029(2) 0.029(2) 0.010(2) -0.002(2) -0.007(2)
C(11) 0.035(3) 0.022(2) 0.030(2) 0.011(2) -0.005(2) -0.003(2)
C(12) 0.031(2) 0.021(2) 0.033(2) 0.000(2) 0.000(2) 0.006(2)
C(13) 0.018(2) 0.022(2) 0.027(2) 0.002(2) 0.004(2) 0.003(2)
C(14) 0.034(2) 0.026(2) 0.023(2) -0.008(2) 0.010(2) 0.006(2)
C(15) 0.017(2) 0.009(2) 0.026(2) 0.0016(17) 0.001(2) -0.0009(18)
C(16) 0.021(2) 0.020(2) 0.027(2) -0.002(2) -0.000(2) -0.006(2)
C(17) 0.025(2) 0.026(2) 0.031(2) 0.004(2) -0.008(2) -0.002(2)
C(18) 0.021(2) 0.023(2) 0.044(3) 0.007(2) -0.006(2) -0.006(2)
C(19) 0.018(2) 0.027(2) 0.037(2) 0.006(2) 0.003(2) -0.007(2)
C(20) 0.021(2) 0.015(2) 0.026(2) 0.0003(19) 0.002(2) -0.002(2)
C(21) 0.011(2) 0.017(2) 0.024(2) 0.0026(18) 0.0047(18) 0.0052(19)
C(22) 0.027(2) 0.018(2) 0.022(2) 0.004(2) 0.003(2) 0.0010(19)
C(23) 0.031(2) 0.025(2) 0.023(2) 0.004(2) 0.002(2) -0.003(2)
C(24) 0.022(2) 0.036(3) 0.025(2) 0.006(2) 0.004(2) 0.009(2)
C(25) 0.028(2) 0.024(2) 0.030(2) -0.004(2) 0.005(2) 0.010(2)
C(26) 0.020(2) 0.021(2) 0.028(2) -0.003(2) 0.004(2) -0.003(2)

loop_
_atom_type_symbol
_atom_type_description
_atom_type_scat_dispersion_real
_atom_type_scat_dispersion_imag
_atom_type_scat_source
C C 0.003 0.002
;
International Tables for Crystallography
(1992, Vol. C, Tables 4.2.6.8 and 6.1.1.4)
;
H H 0.000 0.000
;
International Tables for Crystallography
(1992, Vol. C, Table 6.1.1.4)
;
O O 0.011 0.006
;
International Tables for Crystallography
(1992, Vol. C, Tables 4.2.6.8 and 6.1.1.4)
;
P P 0.102 0.094
;
International Tables for Crystallography
(1992, Vol. C, Tables 4.2.6.8 and 6.1.1.4)
;
Br Br -0.290 2.459
;
International Tables for Crystallography
(1992, Vol. C, Tables 4.2.6.8 and 6.1.1.4)
;
Pt Pt -1.703 8.390
;
International Tables for Crystallography
(1992, Vol. C, Tables 4.2.6.8 and 6.1.1.4)
;

loop_
_geom_angle_atom_site_label_1
_geom_angle_atom_site_label_2
_geom_angle_atom_site_label_3
_geom_angle
_geom_angle_publ_flag
Br(1) Pt(1) Br(2) 89.265(17) yes
Br(1) Pt(1) P(1) 83.17(3) yes
Br(1) Pt(1) P(2) 173.34(3) yes
Br(2) Pt(1) P(1) 167.80(3) yes
Br(2) Pt(1) P(2) 90.21(3) yes
P(1) Pt(1) P(2) 98.41(4) yes
Pt(1) P(1) O(1) 116.25(12) yes
Pt(1) P(1) C(2) 120.09(14) yes
Pt(1) P(1) C(8) 111.70(14) yes
O(1) P(1) C(2) 103.32(18) yes
O(1) P(1) C(8) 101.98(18) yes
C(2) P(1) C(8) 101.01(19) yes
Pt(1) P(2) O(2) 115.90(12) yes
Pt(1) P(2) C(15) 113.85(14) yes
Pt(1) P(2) C(21) 115.78(15) yes
O(2) P(2) C(15) 103.74(17) yes
O(2) P(2) C(21) 98.65(17) yes
C(15) P(2) C(21) 107.2(2) yes
P(1) O(1) C(1) 123.6(2) yes
P(2) O(2) C(14) 121.1(2) yes
P(1) C(2) C(3) 120.6(3) yes
P(1) C(2) C(7) 119.3(3) yes
C(3) C(2) C(7) 119.9(4) yes
C(2) C(3) C(4) 119.7(4) yes
C(3) C(4) C(5) 119.7(4) yes
C(4) C(5) C(6) 120.8(4) yes
C(5) C(6) C(7) 120.0(4) yes
C(2) C(7) C(6) 119.8(4) yes
P(1) C(8) C(9) 118.9(3) yes
P(1) C(8) C(13) 121.3(3) yes
C(9) C(8) C(13) 119.6(4) yes
C(8) C(9) C(10) 120.0(4) yes
C(9) C(10) C(11) 120.1(4) yes
C(10) C(11) C(12) 120.1(4) yes
C(11) C(12) C(13) 120.3(4) yes
C(8) C(13) C(12) 119.9(4) yes
P(2) C(15) C(16) 118.4(3) yes
P(2) C(15) C(20) 121.9(3) yes
C(16) C(15) C(20) 119.5(4) yes
C(15) C(16) C(17) 119.6(4) yes
C(16) C(17) C(18) 120.6(4) yes
C(17) C(18) C(19) 120.3(4) yes
C(18) C(19) C(20) 119.4(4) yes
C(15) C(20) C(19) 120.6(4) yes
P(2) C(21) C(22) 120.3(3) yes
P(2) C(21) C(26) 120.3(3) yes
C(22) C(21) C(26) 119.3(4) yes
C(21) C(22) C(23) 120.5(4) yes
C(22) C(23) C(24) 119.4(4) yes
C(23) C(24) C(25) 120.9(4) yes
C(24) C(25) C(26) 119.8(4) yes
C(21) C(26) C(25) 120.0(4) yes
O(1) C(1) H(1) 109.5 no
O(1) C(1) H(2) 109.5 no
O(1) C(1) H(8) 109.5 no
H(1) C(1) H(2) 109.5 no
H(1) C(1) H(8) 109.5 no
H(2) C(1) H(8) 109.5 no
C(2) C(3) H(3) 120.1 no
C(4) C(3) H(3) 120.1 no
C(3) C(4) H(4) 120.1 no
C(5) C(4) H(4) 120.1 no
C(4) C(5) H(5) 119.6 no
C(6) C(5) H(5) 119.6 no
C(5) C(6) H(6) 120.0 no
C(7) C(6) H(6) 120.0 no
C(2) C(7) H(7) 120.1 no
C(6) C(7) H(7) 120.1 no
C(8) C(9) H(9) 120.0 no
C(10) C(9) H(9) 120.0 no
C(9) C(10) H(10) 120.0 no
C(11) C(10) H(10) 120.0 no
C(10) C(11) H(11) 119.9 no
C(12) C(11) H(11) 119.9 no
C(11) C(12) H(12) 119.9 no
C(13) C(12) H(12) 119.9 no
C(8) C(13) H(13) 120.0 no
C(12) C(13) H(13) 120.0 no
O(2) C(14) H(14) 109.5 no
O(2) C(14) H(15) 109.5 no
O(2) C(14) H(21) 109.5 no
H(14) C(14) H(15) 109.5 no
H(14) C(14) H(21) 109.5 no
H(15) C(14) H(21) 109.5 no
C(15) C(16) H(16) 120.2 no
C(17) C(16) H(16) 120.2 no
C(16) C(17) H(17) 119.7 no
C(18) C(17) H(17) 119.7 no
C(17) C(18) H(18) 119.9 no
C(19) C(18) H(18) 119.9 no
C(18) C(19) H(19) 120.3 no
C(20) C(19) H(19) 120.3 no
C(15) C(20) H(20) 119.7 no
C(19) C(20) H(20) 119.7 no
C(21) C(22) H(22) 119.8 no
C(23) C(22) H(22) 119.8 no
C(22) C(23) H(23) 120.3 no
C(24) C(23) H(23) 120.3 no
C(23) C(24) H(24) 119.6 no
C(25) C(24) H(24) 119.6 no
C(24) C(25) H(25) 120.1 no
C(26) C(25) H(25) 120.1 no
C(21) C(26) H(26) 120.0 no
C(25) C(26) H(26) 120.0 no

loop_
_geom_bond_atom_site_label_1
_geom_bond_atom_site_label_2
_geom_bond_distance
_geom_bond_publ_flag
Pt(1) Br(1) 2.4895(4) yes
Pt(1) Br(2) 2.4828(5) yes
Pt(1) P(1) 2.2400(11) yes
Pt(1) P(2) 2.2424(11) yes
P(1) O(1) 1.598(3) yes
P(1) C(2) 1.814(4) yes
P(1) C(8) 1.820(4) yes
P(2) O(2) 1.609(3) yes
P(2) C(15) 1.825(4) yes
P(2) C(21) 1.796(4) yes
O(1) C(1) 1.444(5) yes
O(2) C(14) 1.445(5) yes
C(2) C(3) 1.392(6) yes
C(2) C(7) 1.400(6) yes
C(3) C(4) 1.395(6) yes
C(4) C(5) 1.377(7) yes
C(5) C(6) 1.386(7) yes
C(6) C(7) 1.379(6) yes
C(8) C(9) 1.392(6) yes
C(8) C(13) 1.387(6) yes
C(9) C(10) 1.392(6) yes
C(10) C(11) 1.374(7) yes
C(11) C(12) 1.383(7) yes
C(12) C(13) 1.387(6) yes
C(15) C(16) 1.398(6) yes
C(15) C(20) 1.383(6) yes
C(16) C(17) 1.393(6) yes
C(17) C(18) 1.377(7) yes
C(18) C(19) 1.384(7) yes
C(19) C(20) 1.401(6) yes
C(21) C(22) 1.397(6) yes
C(21) C(26) 1.396(6) yes
C(22) C(23) 1.390(6) yes
C(23) C(24) 1.377(6) yes
C(24) C(25) 1.389(6) yes
C(25) C(26) 1.385(6) yes
C(1) H(1) 0.980 no
C(1) H(2) 0.980 no
C(1) H(8) 0.980 no
C(3) H(3) 0.950 no
C(4) H(4) 0.950 no
C(5) H(5) 0.950 no
C(6) H(6) 0.950 no
C(7) H(7) 0.950 no
C(9) H(9) 0.950 no
C(10) H(10) 0.950 no
C(11) H(11) 0.950 no
C(12) H(12) 0.950 no
C(13) H(13) 0.950 no
C(14) H(14) 0.980 no
C(14) H(15) 0.980 no
C(14) H(21) 0.980 no
C(16) H(16) 0.950 no
C(17) H(17) 0.950 no
C(18) H(18) 0.950 no
C(19) H(19) 0.950 no
C(20) H(20) 0.950 no
C(22) H(22) 0.950 no
C(23) H(23) 0.950 no
C(24) H(24) 0.950 no
C(25) H(25) 0.950 no
C(26) H(26) 0.950 no

loop_
_geom_contact_atom_site_label_1
_geom_contact_atom_site_label_2
_geom_contact_distance
_geom_contact_site_symmetry_2
O(2) C(19) 3.557(5) 3_566
C(1) C(12) 3.503(6) 2_555
C(9) C(11) 3.554(6) 3_656
C(9) C(14) 3.467(6) 2_545
C(10) C(10) 3.460(6) 3_656
C(11) C(9) 3.554(6) 3_656
C(12) C(1) 3.503(6) 2_545
C(14) C(9) 3.467(6) 2_555
C(17) C(24) 3.522(6) 4_454
C(17) C(25) 3.559(6) 4_454
C(19) O(2) 3.557(5) 3_566
C(24) C(17) 3.522(6) 4_555
C(25) C(17) 3.559(6) 4_555
Br(1) H(3) 3.047 2_545
Br(1) H(4) 3.446 2_545
Br(1) H(5) 2.809 4_454
Br(1) H(8) 3.320 2_545
Br(1) H(21) 2.843 2_545
Br(1) H(25) 2.810 3_556
Br(2) H(6) 3.168 4_454
Br(2) H(12) 3.038 3_556
Br(2) H(13) 3.435 3_556
Br(2) H(17) 3.497 2_445
Br(2) H(18) 3.347 2_445
Br(2) H(25) 3.218 3_556
O(1) H(14) 3.540 2_545
O(1) H(21) 3.421 2_545
O(2) H(19) 3.308 3_566
O(2) H(20) 3.539 3_566
C(1) H(12) 3.573 2_555
C(1) H(20) 3.294 4_554
C(2) H(11) 3.250 3_656
C(3) H(11) 3.191 3_656
C(3) H(24) 3.225 4_554
C(4) H(4) 3.057 3_666
C(4) H(5) 3.447 3_666
C(4) H(11) 3.060 3_656
C(4) H(19) 3.514 1_655
C(4) H(19) 3.274 3_566
C(5) H(4) 3.089 3_666
C(5) H(11) 2.993 3_656
C(5) H(18) 3.008 3_566
C(5) H(19) 3.282 3_566
C(6) H(10) 3.267 3_656
C(6) H(11) 3.080 3_656
C(6) H(16) 3.264 4_555
C(6) H(18) 3.357 3_566
C(7) H(10) 3.143 3_656
C(7) H(11) 3.185 3_656
C(9) H(11) 3.539 3_656
C(9) H(14) 3.165 2_545
C(9) H(15) 3.115 2_545
C(9) H(21) 3.569 2_545
C(9) H(23) 3.549 4_554
C(10) H(14) 3.597 2_545
C(10) H(15) 3.148 2_545
C(10) H(16) 3.199 2_545
C(11) H(1) 3.198 2_545
C(11) H(8) 3.432 2_545
C(11) H(9) 3.566 3_656
C(12) H(1) 3.453 2_545
C(12) H(2) 3.255 2_545
C(12) H(8) 3.224 2_545
C(13) H(8) 3.397 2_545
C(14) H(9) 3.391 2_555
C(14) H(19) 3.473 3_566
C(14) H(20) 3.341 3_566
C(15) H(22) 3.301 3_566
C(16) H(6) 3.144 4_454
C(16) H(10) 3.254 2_555
C(16) H(22) 3.449 3_566
C(16) H(23) 3.482 3_566
C(17) H(6) 3.500 4_454
C(17) H(10) 3.452 2_555
C(17) H(22) 3.309 3_566
C(17) H(23) 2.939 3_566
C(17) H(24) 3.292 4_454
C(17) H(25) 3.356 4_454
C(18) H(4) 3.437 1_455
C(18) H(5) 3.446 3_566
C(18) H(22) 3.042 3_566
C(18) H(23) 3.282 3_566
C(18) H(24) 3.124 4_454
C(18) H(25) 3.220 4_454
C(19) H(4) 3.355 1_455
C(19) H(21) 3.498 3_566
C(19) H(22) 2.892 3_566
C(20) H(2) 3.095 4_455
C(20) H(14) 3.581 3_566
C(20) H(22) 3.010 3_566
C(21) H(2) 3.562 4_455
C(22) H(14) 3.268 3_566
C(23) H(9) 3.106 4_455
C(23) H(14) 3.415 3_566
C(24) H(3) 3.103 4_455
C(24) H(9) 3.434 4_455
C(24) H(17) 3.402 4_555
C(24) H(18) 3.572 4_555
C(25) H(2) 3.526 4_455
C(25) H(3) 3.273 4_455
C(25) H(17) 3.138 4_555
C(25) H(18) 3.348 4_555
C(26) H(2) 3.393 4_455
H(1) C(11) 3.198 2_555
H(1) C(12) 3.453 2_555
H(1) H(5) 3.430 4_454
H(1) H(11) 3.154 2_555
H(1) H(12) 3.590 2_555
H(2) C(12) 3.255 2_555
H(2) C(20) 3.095 4_554
H(2) C(21) 3.562 4_554
H(2) C(25) 3.526 4_554
H(2) C(26) 3.393 4_554
H(2) H(12) 3.075 2_555
H(2) H(19) 3.483 4_554
H(2) H(20) 2.375 4_554
H(2) H(21) 3.598 2_545
H(3) Br(1) 3.047 2_555
H(3) C(24) 3.103 4_554
H(3) C(25) 3.273 4_554
H(3) H(24) 2.729 4_554
H(3) H(25) 3.054 4_554
H(4) Br(1) 3.446 2_555
H(4) C(4) 3.057 3_666
H(4) C(5) 3.089 3_666
H(4) C(18) 3.437 1_655
H(4) C(19) 3.355 1_655
H(4) H(4) 2.535 3_666
H(4) H(5) 2.599 3_666
H(4) H(11) 3.552 3_656
H(4) H(18) 2.976 1_655
H(4) H(19) 2.810 1_655
H(4) H(19) 3.370 3_566
H(4) H(24) 3.484 4_554
H(5) Br(1) 2.809 4_555
H(5) C(4) 3.447 3_666
H(5) C(18) 3.446 3_566
H(5) H(1) 3.430 4_555
H(5) H(4) 2.599 3_666
H(5) H(11) 3.445 3_656
H(5) H(18) 2.634 3_566
H(5) H(19) 3.391 3_566
H(6) Br(2) 3.168 4_555
H(6) C(16) 3.144 4_555
H(6) C(17) 3.500 4_555
H(6) H(10) 3.302 3_656
H(6) H(11) 3.595 3_656
H(6) H(16) 2.586 4_555
H(6) H(17) 3.276 4_555
H(6) H(18) 3.248 3_566
H(7) H(10) 3.060 3_656
H(7) H(17) 3.027 4_555
H(8) Br(1) 3.320 2_555
H(8) C(11) 3.432 2_555
H(8) C(12) 3.224 2_555
H(8) C(13) 3.397 2_555
H(8) H(12) 3.493 2_555
H(9) C(11) 3.566 3_656
H(9) C(14) 3.391 2_545
H(9) C(23) 3.106 4_554
H(9) C(24) 3.434 4_554
H(9) H(11) 3.423 3_656
H(9) H(14) 2.845 2_545
H(9) H(15) 3.277 2_545
H(9) H(21) 3.530 2_545
H(9) H(23) 2.693 4_554
H(9) H(24) 3.289 4_554
H(10) C(6) 3.267 3_656
H(10) C(7) 3.143 3_656
H(10) C(16) 3.254 2_545
H(10) C(17) 3.452 2_545
H(10) H(6) 3.302 3_656
H(10) H(7) 3.060 3_656
H(10) H(14) 3.597 2_545
H(10) H(15) 3.318 2_545
H(10) H(16) 2.598 2_545
H(10) H(17) 2.983 2_545
H(10) H(23) 3.584 4_554
H(11) C(2) 3.250 3_656
H(11) C(3) 3.191 3_656
H(11) C(4) 3.060 3_656
H(11) C(5) 2.993 3_656
H(11) C(6) 3.080 3_656
H(11) C(7) 3.185 3_656
H(11) C(9) 3.539 3_656
H(11) H(1) 3.154 2_545
H(11) H(4) 3.552 3_656
H(11) H(5) 3.445 3_656
H(11) H(6) 3.595 3_656
H(11) H(9) 3.423 3_656
H(12) Br(2) 3.038 3_556
H(12) C(1) 3.573 2_545
H(12) H(1) 3.590 2_545
H(12) H(2) 3.075 2_545
H(12) H(8) 3.493 2_545
H(12) H(24) 3.541 2_546
H(13) Br(2) 3.435 3_556
H(13) H(26) 3.227 3_556
H(14) O(1) 3.540 2_555
H(14) C(9) 3.165 2_555
H(14) C(10) 3.597 2_555
H(14) C(20) 3.581 3_566
H(14) C(22) 3.268 3_566
H(14) C(23) 3.415 3_566
H(14) H(9) 2.845 2_555
H(14) H(10) 3.597 2_555
H(14) H(20) 2.933 3_566
H(14) H(22) 2.955 3_566
H(14) H(23) 3.239 3_566
H(15) C(9) 3.115 2_555
H(15) C(10) 3.148 2_555
H(15) H(9) 3.277 2_555
H(15) H(10) 3.318 2_555
H(16) C(6) 3.264 4_454
H(16) C(10) 3.199 2_555
H(16) H(6) 2.586 4_454
H(16) H(10) 2.598 2_555
H(17) Br(2) 3.497 2_455
H(17) C(24) 3.402 4_454
H(17) C(25) 3.138 4_454
H(17) H(6) 3.276 4_454
H(17) H(7) 3.027 4_454
H(17) H(10) 2.983 2_555
H(17) H(23) 2.883 3_566
H(17) H(24) 3.422 4_454
H(17) H(25) 2.964 4_454
H(18) Br(2) 3.347 2_455
H(18) C(5) 3.008 3_566
H(18) C(6) 3.357 3_566
H(18) C(24) 3.572 4_454
H(18) C(25) 3.348 4_454
H(18) H(4) 2.976 1_455
H(18) H(5) 2.634 3_566
H(18) H(6) 3.248 3_566
H(18) H(22) 3.497 3_566
H(18) H(23) 3.459 3_566
H(18) H(24) 3.138 4_454
H(18) H(25) 2.694 4_454
H(19) O(2) 3.308 3_566
H(19) C(4) 3.514 1_455
H(19) C(4) 3.274 3_566
H(19) C(5) 3.282 3_566
H(19) C(14) 3.473 3_566
H(19) H(2) 3.483 4_455
H(19) H(4) 2.810 1_455
H(19) H(4) 3.370 3_566
H(19) H(5) 3.391 3_566
H(19) H(21) 2.896 3_566
H(19) H(22) 3.290 3_566
H(20) O(2) 3.539 3_566
H(20) C(1) 3.294 4_455
H(20) C(14) 3.341 3_566
H(20) H(2) 2.375 4_455
H(20) H(14) 2.933 3_566
H(20) H(21) 3.140 3_566
H(20) H(22) 3.440 3_566
H(21) Br(1) 2.843 2_555
H(21) O(1) 3.421 2_555
H(21) C(9) 3.569 2_555
H(21) C(19) 3.498 3_566
H(21) H(2) 3.598 2_555
H(21) H(9) 3.530 2_555
H(21) H(19) 2.896 3_566
H(21) H(20) 3.140 3_566
H(22) C(15) 3.301 3_566
H(22) C(16) 3.449 3_566
H(22) C(17) 3.309 3_566
H(22) C(18) 3.042 3_566
H(22) C(19) 2.892 3_566
H(22) C(20) 3.010 3_566
H(22) H(14) 2.955 3_566
H(22) H(18) 3.497 3_566
H(22) H(19) 3.290 3_566
H(22) H(20) 3.440 3_566
H(23) C(9) 3.549 4_455
H(23) C(16) 3.482 3_566
H(23) C(17) 2.939 3_566
H(23) C(18) 3.282 3_566
H(23) H(9) 2.693 4_455
H(23) H(10) 3.584 4_455
H(23) H(14) 3.239 3_566
H(23) H(17) 2.883 3_566
H(23) H(18) 3.459 3_566
H(24) C(3) 3.225 4_455
H(24) C(17) 3.292 4_555
H(24) C(18) 3.124 4_555
H(24) H(3) 2.729 4_455
H(24) H(4) 3.484 4_455
H(24) H(9) 3.289 4_455
H(24) H(12) 3.541 2_556
H(24) H(17) 3.422 4_555
H(24) H(18) 3.138 4_555
H(25) Br(1) 2.810 3_556
H(25) Br(2) 3.218 3_556
H(25) C(17) 3.356 4_555
H(25) C(18) 3.220 4_555
H(25) H(3) 3.054 4_455
H(25) H(17) 2.964 4_555
H(25) H(18) 2.694 4_555
H(26) H(13) 3.227 3_556

loop_
_geom_torsion_atom_site_label_1
_geom_torsion_atom_site_label_2
_geom_torsion_atom_site_label_3
_geom_torsion_atom_site_label_4
_geom_torsion
Br(1) Pt(1) P(1) O(1) 59.48(13)
Br(1) Pt(1) P(1) C(2) -174.89(17)
Br(1) Pt(1) P(1) C(8) -56.97(15)
Br(2) Pt(1) P(1) O(1) 111.51(19)
Br(2) Pt(1) P(1) C(2) -122.9(2)
Br(2) Pt(1) P(1) C(8) -4.9(2)
Br(2) Pt(1) P(2) O(2) -154.96(12)
Br(2) Pt(1) P(2) C(15) -34.73(16)
Br(2) Pt(1) P(2) C(21) 90.20(15)
P(1) Pt(1) P(2) O(2) 33.72(13)
P(1) Pt(1) P(2) C(15) 153.94(16)
P(1) Pt(1) P(2) C(21) -81.13(16)
P(2) Pt(1) P(1) O(1) -113.98(14)
P(2) Pt(1) P(1) C(2) 11.65(17)
P(2) Pt(1) P(1) C(8) 129.57(15)
Pt(1) P(1) O(1) C(1) 30.6(3)
Pt(1) P(1) C(2) C(3) -121.8(3)
Pt(1) P(1) C(2) C(7) 61.7(3)
Pt(1) P(1) C(8) C(9) 154.9(3)
Pt(1) P(1) C(8) C(13) -30.5(3)
O(1) P(1) C(2) C(3) 9.6(4)
O(1) P(1) C(2) C(7) -166.8(3)
C(2) P(1) O(1) C(1) -103.1(3)
O(1) P(1) C(8) C(9) 30.1(3)
O(1) P(1) C(8) C(13) -155.3(3)
C(8) P(1) O(1) C(1) 152.3(3)
C(2) P(1) C(8) C(9) -76.3(3)
C(2) P(1) C(8) C(13) 98.3(3)
C(8) P(1) C(2) C(3) 114.9(3)
C(8) P(1) C(2) C(7) -61.5(3)
Pt(1) P(2) O(2) C(14) 67.8(3)
Pt(1) P(2) C(15) C(16) -47.3(3)
Pt(1) P(2) C(15) C(20) 137.2(3)
Pt(1) P(2) C(21) C(22) 151.6(3)
Pt(1) P(2) C(21) C(26) -25.7(4)
O(2) P(2) C(15) C(16) 79.6(3)
O(2) P(2) C(15) C(20) -96.0(3)
C(15) P(2) O(2) C(14) -57.8(3)
O(2) P(2) C(21) C(22) 27.2(3)
O(2) P(2) C(21) C(26) -150.0(3)
C(21) P(2) O(2) C(14) -168.0(3)
C(15) P(2) C(21) C(22) -80.1(3)
C(15) P(2) C(21) C(26) 102.6(3)
C(21) P(2) C(15) C(16) -176.7(3)
C(21) P(2) C(15) C(20) 7.8(4)
P(1) C(2) C(3) C(4) -176.5(3)
P(1) C(2) C(7) C(6) 177.9(3)
C(3) C(2) C(7) C(6) 1.4(6)
C(7) C(2) C(3) C(4) -0.0(5)
C(2) C(3) C(4) C(5) -0.3(6)
C(3) C(4) C(5) C(6) -0.7(7)
C(4) C(5) C(6) C(7) 2.1(7)
C(5) C(6) C(7) C(2) -2.4(6)
P(1) C(8) C(9) C(10) 176.4(3)
P(1) C(8) C(13) C(12) -175.7(3)
C(9) C(8) C(13) C(12) -1.1(6)
C(13) C(8) C(9) C(10) 1.7(6)
C(8) C(9) C(10) C(11) -0.9(6)
C(9) C(10) C(11) C(12) -0.4(7)
C(10) C(11) C(12) C(13) 1.0(7)
C(11) C(12) C(13) C(8) -0.2(5)
P(2) C(15) C(16) C(17) -174.7(3)
P(2) C(15) C(20) C(19) 176.3(3)
C(16) C(15) C(20) C(19) 0.8(6)
C(20) C(15) C(16) C(17) 0.9(6)
C(15) C(16) C(17) C(18) -1.6(7)
C(16) C(17) C(18) C(19) 0.6(7)
C(17) C(18) C(19) C(20) 1.1(7)
C(18) C(19) C(20) C(15) -1.8(6)
P(2) C(21) C(22) C(23) -175.3(3)
P(2) C(21) C(26) C(25) 175.1(3)
C(22) C(21) C(26) C(25) -2.2(6)
C(26) C(21) C(22) C(23) 2.0(6)
C(21) C(22) C(23) C(24) -1.0(7)
C(22) C(23) C(24) C(25) 0.3(6)
C(23) C(24) C(25) C(26) -0.5(7)
C(24) C(25) C(26) C(21) 1.5(7)
